data_7007414
loop_
_publ_author_name
'Hoffman, Justin T.'
'Tran, Ba L.'
'Carrano, Carl J.'

_publ_section_title
;
 Oxidation-state and metal-ion dependent stereoisomerization in oxo
 molybdenum and tungsten complexes of a bulky alkoxy heteroscorpionate
 ligand.
;
_journal_issue 31
_journal_name_full 'Dalton transactions (Cambridge, England : 2003)'
_journal_page_first 3822
_journal_page_last 3830
_journal_paper_doi 10.1039/b604751c
_journal_year 2006
_chemical_formula_sum 'C24 H25 Cl2 Mo N4 O2'
_chemical_formula_weight 568.32
_chemical_name_systematic
;
?
;
_space_group_IT_number 14
_symmetry_cell_setting monoclinic
_symmetry_space_group_name_Hall '-P 2ybc'
_symmetry_space_group_name_H-M 'P 1 21/c 1'
_atom_sites_solution_hydrogens geom
_atom_sites_solution_primary direct
_atom_sites_solution_secondary difmap
_audit_creation_method SHELXL-97
_cell_angle_alpha 90.00
_cell_angle_beta 116.015(5)
_cell_angle_gamma 90.00
_cell_formula_units_Z 8
_cell_length_a 19.1477(10)
_cell_length_b 15.6625(8)
_cell_length_c 17.5373(9)
_cell_measurement_temperature 200(2)
_cell_volume 4726.6(5)
_computing_structure_refinement 'SHELXL-97 (Sheldrick, 1997)'
_computing_structure_solution 'SHELXS-97 (Sheldrick, 1990)'
_diffrn_ambient_temperature 200(2)
_diffrn_measured_fraction_theta_full 0.999
_diffrn_measured_fraction_theta_max 0.999
_diffrn_measurement_device_type 'CCD area detector'
_diffrn_measurement_method 'phi and omega scans'
_diffrn_radiation_monochromator graphite
_diffrn_radiation_source 'fine-focus sealed tube'
_diffrn_radiation_type MoK\a
_diffrn_radiation_wavelength 0.71073
_diffrn_reflns_av_R_equivalents 0.0663
_diffrn_reflns_av_sigmaI/netI 0.0442
_diffrn_reflns_limit_h_max 19
_diffrn_reflns_limit_h_min -19
_diffrn_reflns_limit_k_max 15
_diffrn_reflns_limit_k_min -15
_diffrn_reflns_limit_l_max 17
_diffrn_reflns_limit_l_min -17
_diffrn_reflns_number 32013
_diffrn_reflns_theta_full 20.85
_diffrn_reflns_theta_max 20.85
_diffrn_reflns_theta_min 1.18
_exptl_absorpt_coefficient_mu 0.811
_exptl_absorpt_correction_type multi-scan
_exptl_absorpt_process_details SADABS
_exptl_crystal_colour green
_exptl_crystal_density_diffrn 1.597
_exptl_crystal_density_method 'not measured'
_exptl_crystal_description needle
_exptl_crystal_F_000 2312
_exptl_crystal_size_max 0.1
_exptl_crystal_size_mid 0.2
_exptl_crystal_size_min 0.4
_refine_diff_density_max 0.884
_refine_diff_density_min -0.707
_refine_diff_density_rms 0.088
_refine_ls_extinction_method none
_refine_ls_goodness_of_fit_ref 1.500
_refine_ls_hydrogen_treatment mixed
_refine_ls_matrix_type full
_refine_ls_number_parameters 591
_refine_ls_number_reflns 4961
_refine_ls_number_restraints 0
_refine_ls_restrained_S_all 1.500
_refine_ls_R_factor_all 0.0649
_refine_ls_R_factor_gt 0.0450
_refine_ls_shift/su_max 0.001
_refine_ls_shift/su_mean 0.000
_refine_ls_structure_factor_coef Fsqd
_refine_ls_weighting_details 'calc w=1/[\s^2^(Fo^2^)+(0.0400P)^2^+0.0000P] where P=(Fo^2^+2Fc^2^)/3'
_refine_ls_weighting_scheme calc
_refine_ls_wR_factor_gt 0.1015
_refine_ls_wR_factor_ref 0.1068
_reflns_number_gt 3892
_reflns_number_total 4961
_reflns_threshold_expression >2sigma(I)
_cod_data_source_file b604751c.txt
_cod_data_source_block ltgreen_Compound_6
_cod_depositor_comments
;
The following automatic conversions were performed:
'_exptl_absorpt_correction_type' value 'multiscan' changed to 'multi-scan'
according to '/home/saulius/struct/CIF-dictionaries/cif_core.dic'
dictionary named 'cif_core.dic' version 2.4.1 from 2010-06-29.

Automatic conversion script
Id: cif_fix_enum 1527 2010-12-29 10:47:43Z saulius 
;
_cod_original_cell_volume 4726.6(4)
_cod_original_sg_symbol_H-M P2(1)/c
_cod_database_code 7007414

loop_
_symmetry_equiv_pos_as_xyz
'x, y, z'
'-x, y+1/2, -z+1/2'
'-x, -y, -z'
'x, -y-1/2, z-1/2'

loop_
_atom_site_label
_atom_site_type_symbol
_atom_site_fract_x
_atom_site_fract_y
_atom_site_fract_z
_atom_site_U_iso_or_equiv
_atom_site_adp_type
_atom_site_occupancy
_atom_site_symmetry_multiplicity
_atom_site_calc_flag
_atom_site_refinement_flags
_atom_site_disorder_assembly
_atom_site_disorder_group
Mo1 Mo 0.36634(4) 1.18299(4) 0.37525(3) 0.0336(2) Uani 1 1 d . . .
Cl2 Cl 0.45398(10) 1.10327(12) 0.48405(10) 0.0426(5) Uani 1 1 d . . .
Cl1 Cl 0.39048(10) 1.30397(11) 0.46462(10) 0.0378(5) Uani 1 1 d . . .
O2 O 0.2775(2) 1.1490(3) 0.3773(2) 0.0218(7) Uani 1 1 d . . .
O1 O 0.3700(2) 1.1051(3) 0.2918(2) 0.0238(8) Uani 1 1 d . . .
N2 N 0.3055(3) 1.2682(3) 0.2663(3) 0.0270(14) Uani 1 1 d . . .
N1 N 0.3270(3) 1.2725(3) 0.2014(3) 0.0252(13) Uani 1 1 d . . .
N4 N 0.4684(3) 1.2374(3) 0.3498(3) 0.0249(13) Uani 1 1 d . . .
N3 N 0.4605(3) 1.2332(3) 0.2676(3) 0.0237(13) Uani 1 1 d . . .
C1 C 0.2945(4) 1.3535(4) 0.0664(4) 0.0379(19) Uani 1 1 d . . .
H1B H 0.2829 1.4126 0.0520 0.057 Uiso 1 1 calc R . .
H1C H 0.2594 1.3186 0.0206 0.057 Uiso 1 1 calc R . .
H1D H 0.3469 1.3418 0.0759 0.057 Uiso 1 1 calc R . .
C2 C 0.2857(4) 1.3338(4) 0.1451(4) 0.0271(17) Uani 1 1 d . . .
C3 C 0.2370(4) 1.3678(4) 0.1749(4) 0.0308(18) Uani 1 1 d . . .
H3A H 0.2008 1.4111 0.1497 0.037 Uiso 1 1 calc R . .
C4 C 0.2513(4) 1.3259(4) 0.2497(4) 0.0291(17) Uani 1 1 d . . .
C5 C 0.2104(4) 1.3400(4) 0.3059(4) 0.040(2) Uani 1 1 d . . .
H5A H 0.2175 1.2907 0.3411 0.060 Uiso 1 1 calc R . .
H5B H 0.1560 1.3489 0.2711 0.060 Uiso 1 1 calc R . .
H5C H 0.2320 1.3892 0.3410 0.060 Uiso 1 1 calc R . .
C6 C 0.5329(4) 1.2573(4) 0.1802(4) 0.0363(19) Uani 1 1 d . . .
H6A H 0.4974 1.2989 0.1431 0.054 Uiso 1 1 calc R . .
H6B H 0.5204 1.2021 0.1538 0.054 Uiso 1 1 calc R . .
H6C H 0.5850 1.2723 0.1909 0.054 Uiso 1 1 calc R . .
C7 C 0.5264(4) 1.2550(4) 0.2628(4) 0.0255(17) Uani 1 1 d . . .
C8 C 0.5801(4) 1.2709(4) 0.3447(4) 0.0279(17) Uani 1 1 d . . .
H8A H 0.6319 1.2858 0.3623 0.033 Uiso 1 1 calc R . .
C9 C 0.5425(4) 1.2607(4) 0.3962(4) 0.0269(17) Uani 1 1 d . . .
C10 C 0.5754(4) 1.2744(4) 0.4896(3) 0.0320(17) Uani 1 1 d . . .
H10A H 0.5610 1.2277 0.5151 0.048 Uiso 1 1 calc R . .
H10B H 0.5555 1.3268 0.5008 0.048 Uiso 1 1 calc R . .
H10C H 0.6311 1.2777 0.5130 0.048 Uiso 1 1 calc R . .
C11 C 0.3839(3) 1.2114(4) 0.2004(4) 0.0238(17) Uani 1 1 d . . .
H11A H 0.3861 1.2165 0.1458 0.029 Uiso 1 1 calc R . .
C12 C 0.3614(3) 1.1188(4) 0.2093(3) 0.0215(16) Uani 1 1 d . . .
C13 C 0.4194(3) 1.0591(4) 0.1969(4) 0.0236(16) Uani 1 1 d . . .
C14 C 0.4799(4) 1.0222(4) 0.2659(4) 0.0335(18) Uani 1 1 d . . .
H14A H 0.4843 1.0322 0.3201 0.040 Uiso 1 1 calc R . .
C15 C 0.5331(4) 0.9716(5) 0.2561(5) 0.042(2) Uani 1 1 d . . .
H15A H 0.5735 0.9481 0.3037 0.050 Uiso 1 1 calc R . .
C16 C 0.5282(4) 0.9547(4) 0.1768(5) 0.043(2) Uani 1 1 d . . .
H16A H 0.5644 0.9193 0.1705 0.051 Uiso 1 1 calc R . .
C17 C 0.4697(4) 0.9907(4) 0.1079(5) 0.0377(19) Uani 1 1 d . . .
H17A H 0.4662 0.9806 0.0540 0.045 Uiso 1 1 calc R . .
C18 C 0.4149(4) 1.0428(4) 0.1172(4) 0.0370(19) Uani 1 1 d . . .
H18A H 0.3750 1.0667 0.0694 0.044 Uiso 1 1 calc R . .
C19 C 0.2761(3) 1.1007(4) 0.1457(4) 0.0238(16) Uani 1 1 d . . .
C20 C 0.2432(4) 1.1345(4) 0.0645(4) 0.0292(17) Uani 1 1 d . . .
H20A H 0.2732 1.1678 0.0461 0.035 Uiso 1 1 calc R . .
C21 C 0.1653(4) 1.1188(4) 0.0102(4) 0.0364(19) Uani 1 1 d . . .
H21A H 0.1432 1.1426 -0.0439 0.044 Uiso 1 1 calc R . .
C22 C 0.1210(4) 1.0684(4) 0.0363(4) 0.0340(18) Uani 1 1 d . . .
H22A H 0.0690 1.0582 0.0004 0.041 Uiso 1 1 calc R . .
C23 C 0.1551(4) 1.0329(4) 0.1173(4) 0.0339(18) Uani 1 1 d . . .
H23A H 0.1259 0.9979 0.1352 0.041 Uiso 1 1 calc R . .
C24 C 0.2320(3) 1.0496(4) 0.1710(4) 0.0250(16) Uani 1 1 d . . .
H24A H 0.2541 1.0258 0.2251 0.030 Uiso 1 1 calc R . .
Mo2 Mo 0.14604(3) 0.72808(4) 0.15667(3) 0.0306(2) Uani 1 1 d . . .
Cl3 Cl 0.13265(9) 0.59341(11) 0.08976(10) 0.0365(5) Uani 1 1 d . . .
Cl4 Cl 0.06171(11) 0.79372(13) 0.03374(11) 0.0494(6) Uani 1 1 d . . .
O4 O 0.2393(2) 0.7580(3) 0.1598(2) 0.0218(7) Uani 1 1 d . . .
O3 O 0.1330(2) 0.8183(3) 0.2230(2) 0.0238(8) Uani 1 1 d . . .
N6 N 0.2008(3) 0.6616(3) 0.2775(3) 0.0238(13) Uani 1 1 d . . .
N5 N 0.1721(3) 0.6700(3) 0.3373(3) 0.0215(13) Uani 1 1 d . . .
N8 N 0.0366(3) 0.6848(3) 0.1731(3) 0.0229(13) Uani 1 1 d . . .
N7 N 0.0374(3) 0.6973(3) 0.2510(3) 0.0221(13) Uani 1 1 d . . .
C25 C 0.1979(4) 0.6170(4) 0.4816(4) 0.0318(18) Uani 1 1 d . . .
H25A H 0.2287 0.5726 0.5189 0.048 Uiso 1 1 calc R . .
H25B H 0.1439 0.6058 0.4648 0.048 Uiso 1 1 calc R . .
H25C H 0.2117 0.6709 0.5106 0.048 Uiso 1 1 calc R . .
C26 C 0.2126(3) 0.6200(4) 0.4051(4) 0.0216(16) Uani 1 1 d . . .
C27 C 0.2679(3) 0.5798(4) 0.3895(4) 0.0257(16) Uani 1 1 d . . .
H27A H 0.3045 0.5412 0.4254 0.031 Uiso 1 1 calc R . .
C28 C 0.2601(3) 0.6065(4) 0.3104(4) 0.0251(16) Uani 1 1 d . . .
C29 C 0.3080(3) 0.5836(4) 0.2666(4) 0.0349(18) Uani 1 1 d . . .
H29A H 0.3146 0.6329 0.2378 0.052 Uiso 1 1 calc R . .
H29B H 0.2826 0.5392 0.2260 0.052 Uiso 1 1 calc R . .
H29C H 0.3579 0.5638 0.3074 0.052 Uiso 1 1 calc R . .
C30 C -0.0483(3) 0.6859(4) 0.3246(4) 0.0349(18) Uani 1 1 d . . .
H30A H -0.0371 0.7427 0.3471 0.052 Uiso 1 1 calc R . .
H30B H -0.0158 0.6460 0.3669 0.052 Uiso 1 1 calc R . .
H30C H -0.1019 0.6729 0.3087 0.052 Uiso 1 1 calc R . .
C31 C -0.0328(4) 0.6796(4) 0.2483(4) 0.0242(16) Uani 1 1 d . . .
C32 C -0.0799(4) 0.6561(4) 0.1675(4) 0.0299(17) Uani 1 1 d . . .
H32A H -0.1319 0.6401 0.1463 0.036 Uiso 1 1 calc R . .
C33 C -0.0365(4) 0.6602(4) 0.1233(4) 0.0285(17) Uani 1 1 d . . .
C34 C -0.0650(4) 0.6397(5) 0.0290(4) 0.0402(19) Uani 1 1 d . . .
H34A H -0.0215 0.6246 0.0184 0.060 Uiso 1 1 calc R . .
H34B H -0.0905 0.6889 -0.0042 0.060 Uiso 1 1 calc R . .
H34C H -0.1009 0.5928 0.0138 0.060 Uiso 1 1 calc R . .
C35 C 0.1088(3) 0.7298(4) 0.3208(4) 0.0226(16) Uani 1 1 d . . .
H35A H 0.1002 0.7332 0.3719 0.027 Uiso 1 1 calc R . .
C36 C 0.1272(3) 0.8203(4) 0.3002(3) 0.0203(16) Uani 1 1 d . . .
C37 C 0.2054(4) 0.8514(4) 0.3706(4) 0.0258(17) Uani 1 1 d . . .
C38 C 0.2223(4) 0.8479(4) 0.4558(4) 0.0264(17) Uani 1 1 d . . .
H38A H 0.1875 0.8218 0.4723 0.032 Uiso 1 1 calc R . .
C39 C 0.2904(4) 0.8829(4) 0.5170(4) 0.0306(17) Uani 1 1 d . . .
H39A H 0.3011 0.8798 0.5740 0.037 Uiso 1 1 calc R . .
C40 C 0.3413(4) 0.9217(4) 0.4936(4) 0.0320(18) Uani 1 1 d . . .
H40A H 0.3865 0.9460 0.5346 0.038 Uiso 1 1 calc R . .
C41 C 0.3263(4) 0.9252(4) 0.4096(4) 0.0337(18) Uani 1 1 d . . .
H41A H 0.3619 0.9509 0.3940 0.040 Uiso 1 1 calc R . .
C42 C 0.2581(4) 0.8904(4) 0.3479(4) 0.0280(17) Uani 1 1 d . . .
H42A H 0.2480 0.8935 0.2911 0.034 Uiso 1 1 calc R . .
C43 C 0.0605(3) 0.8790(4) 0.2892(4) 0.0233(16) Uani 1 1 d . . .
C44 C 0.0133(3) 0.9156(4) 0.2099(3) 0.0228(16) Uani 1 1 d . . .
H44A H 0.0225 0.9030 0.1633 0.027 Uiso 1 1 calc R . .
C45 C -0.0455(3) 0.9693(4) 0.2008(4) 0.0270(17) Uani 1 1 d . . .
H45A H -0.0750 0.9942 0.1482 0.032 Uiso 1 1 calc R . .
C46 C -0.0623(3) 0.9876(4) 0.2673(4) 0.0243(16) Uani 1 1 d . . .
H46A H -0.1034 1.0238 0.2596 0.029 Uiso 1 1 calc R . .
C47 C -0.0181(4) 0.9520(4) 0.3454(4) 0.0310(17) Uani 1 1 d . . .
H47A H -0.0288 0.9645 0.3910 0.037 Uiso 1 1 calc R . .
C48 C 0.0421(4) 0.8981(4) 0.3562(4) 0.0286(17) Uani 1 1 d . . .
H48A H 0.0713 0.8737 0.4091 0.034 Uiso 1 1 calc R . .

loop_
_atom_site_aniso_label
_atom_site_aniso_U_11
_atom_site_aniso_U_22
_atom_site_aniso_U_33
_atom_site_aniso_U_23
_atom_site_aniso_U_13
_atom_site_aniso_U_12
Mo1 0.0440(4) 0.0367(4) 0.0169(3) -0.0021(3) 0.0105(3) -0.0003(3)
Cl2 0.0359(11) 0.0484(12) 0.0340(10) -0.0043(9) 0.0066(9) -0.0034(9)
Cl1 0.0383(11) 0.0421(12) 0.0259(10) -0.0050(8) 0.0077(8) 0.0033(9)
O2 0.0166(16) 0.044(2) 0.0040(14) 0.0008(13) 0.0036(12) 0.0123(14)
O1 0.0204(17) 0.034(2) 0.0151(17) -0.0006(14) 0.0065(14) 0.0001(15)
N2 0.025(3) 0.036(4) 0.015(3) -0.001(3) 0.005(3) 0.011(3)
N1 0.025(3) 0.025(3) 0.017(3) 0.003(3) 0.002(3) -0.001(3)
N4 0.020(3) 0.027(3) 0.019(3) -0.001(3) 0.000(3) -0.004(3)
N3 0.030(4) 0.023(3) 0.013(3) 0.002(2) 0.004(3) -0.003(3)
C1 0.028(4) 0.043(5) 0.028(4) 0.007(4) -0.002(3) 0.001(4)
C2 0.023(4) 0.028(4) 0.016(4) -0.001(3) -0.004(3) -0.001(3)
C3 0.025(4) 0.022(4) 0.033(4) 0.000(4) 0.001(4) 0.005(3)
C4 0.027(4) 0.036(5) 0.016(4) -0.003(3) 0.001(3) 0.000(4)
C5 0.032(4) 0.049(5) 0.027(4) -0.003(4) 0.002(4) 0.016(4)
C6 0.028(4) 0.050(5) 0.026(4) -0.001(3) 0.007(3) -0.002(4)
C7 0.026(4) 0.023(4) 0.027(4) 0.001(3) 0.012(4) -0.002(3)
C8 0.019(4) 0.032(4) 0.020(4) 0.001(3) -0.002(3) 0.000(3)
C9 0.029(4) 0.020(4) 0.027(4) 0.003(3) 0.008(4) 0.000(3)
C10 0.034(4) 0.031(4) 0.024(4) 0.000(3) 0.007(3) -0.003(4)
C11 0.022(4) 0.027(4) 0.016(4) -0.002(3) 0.002(3) -0.003(3)
C12 0.021(4) 0.023(4) 0.014(4) -0.004(3) 0.002(3) -0.003(3)
C13 0.023(4) 0.026(4) 0.020(4) -0.004(3) 0.007(3) -0.005(3)
C14 0.028(4) 0.037(5) 0.036(4) -0.003(4) 0.014(4) 0.008(4)
C15 0.028(4) 0.042(5) 0.049(5) 0.000(4) 0.012(4) 0.002(4)
C16 0.031(5) 0.033(5) 0.071(6) -0.012(5) 0.028(5) -0.010(4)
C17 0.045(5) 0.039(5) 0.042(5) -0.013(4) 0.031(4) -0.009(4)
C18 0.035(5) 0.038(5) 0.032(4) -0.004(4) 0.010(4) -0.007(4)
C19 0.023(4) 0.028(4) 0.017(4) -0.006(3) 0.006(3) 0.003(3)
C20 0.026(4) 0.032(4) 0.026(4) -0.004(3) 0.008(4) -0.011(3)
C21 0.037(5) 0.041(5) 0.021(4) -0.005(3) 0.005(4) -0.002(4)
C22 0.025(4) 0.039(5) 0.027(4) -0.012(4) 0.001(4) 0.003(4)
C23 0.030(4) 0.041(5) 0.035(5) -0.013(4) 0.018(4) -0.011(4)
C24 0.022(4) 0.035(4) 0.013(3) -0.002(3) 0.003(3) -0.005(3)
Mo2 0.0351(4) 0.0382(4) 0.0194(3) -0.0024(3) 0.0128(3) -0.0030(3)
Cl3 0.0358(10) 0.0468(12) 0.0266(10) -0.0044(8) 0.0133(8) -0.0043(9)
Cl4 0.0427(12) 0.0705(15) 0.0327(11) 0.0048(10) 0.0144(9) -0.0035(10)
O4 0.0166(16) 0.044(2) 0.0040(14) 0.0008(13) 0.0036(12) 0.0123(14)
O3 0.0204(17) 0.034(2) 0.0151(17) -0.0006(14) 0.0065(14) 0.0001(15)
N6 0.019(3) 0.032(4) 0.017(3) -0.003(3) 0.006(3) -0.001(3)
N5 0.019(3) 0.029(4) 0.013(3) 0.002(3) 0.004(3) 0.002(3)
N8 0.017(3) 0.035(3) 0.015(3) 0.000(3) 0.005(3) 0.000(3)
N7 0.020(3) 0.032(4) 0.010(3) 0.002(2) 0.003(2) 0.003(3)
C25 0.035(4) 0.029(4) 0.024(4) 0.005(3) 0.005(3) 0.001(3)
C26 0.015(4) 0.024(4) 0.019(4) -0.001(3) 0.002(3) -0.003(3)
C27 0.018(4) 0.028(4) 0.021(4) 0.000(3) 0.000(3) 0.000(3)
C28 0.016(4) 0.026(4) 0.023(4) -0.012(3) 0.001(3) -0.003(3)
C29 0.024(4) 0.044(5) 0.032(4) -0.002(3) 0.008(3) 0.003(4)
C30 0.018(4) 0.056(5) 0.029(4) 0.006(4) 0.009(3) -0.001(4)
C31 0.016(4) 0.033(4) 0.024(4) 0.001(3) 0.009(3) 0.002(3)
C32 0.016(4) 0.047(5) 0.019(4) 0.002(3) 0.001(3) -0.001(3)
C33 0.025(4) 0.034(5) 0.022(4) 0.000(3) 0.006(4) 0.003(3)
C34 0.025(4) 0.067(5) 0.021(4) -0.008(4) 0.003(3) -0.005(4)
C35 0.019(4) 0.033(4) 0.015(4) 0.001(3) 0.007(3) 0.005(4)
C36 0.016(4) 0.026(4) 0.016(4) 0.001(3) 0.005(3) -0.003(3)
C37 0.027(4) 0.025(4) 0.020(4) 0.003(3) 0.005(3) 0.007(3)
C38 0.024(4) 0.030(4) 0.023(4) 0.000(3) 0.009(3) 0.002(3)
C39 0.030(4) 0.035(5) 0.022(4) 0.001(3) 0.007(4) 0.001(4)
C40 0.025(4) 0.031(4) 0.027(4) -0.009(3) -0.001(3) 0.000(4)
C41 0.026(4) 0.038(5) 0.034(5) 0.007(4) 0.011(4) -0.003(4)
C42 0.028(4) 0.031(4) 0.025(4) 0.003(3) 0.011(4) 0.002(4)
C43 0.018(4) 0.026(4) 0.023(4) -0.002(3) 0.008(3) -0.007(3)
C44 0.025(4) 0.031(4) 0.009(4) 0.003(3) 0.003(3) 0.001(4)
C45 0.019(4) 0.028(4) 0.019(4) 0.011(3) -0.006(3) 0.003(4)
C46 0.016(4) 0.026(4) 0.024(4) 0.002(3) 0.003(3) 0.002(3)
C47 0.030(4) 0.040(5) 0.025(4) -0.003(4) 0.014(4) 0.001(4)
C48 0.028(4) 0.034(4) 0.018(4) 0.002(3) 0.005(3) 0.001(4)

loop_
_atom_type_symbol
_atom_type_description
_atom_type_scat_dispersion_real
_atom_type_scat_dispersion_imag
_atom_type_scat_source
C C 0.0033 0.0016 'International Tables Vol C Tables 4.2.6.8 and 6.1.1.4'
H H 0.0000 0.0000 'International Tables Vol C Tables 4.2.6.8 and 6.1.1.4'
N N 0.0061 0.0033 'International Tables Vol C Tables 4.2.6.8 and 6.1.1.4'
O O 0.0106 0.0060 'International Tables Vol C Tables 4.2.6.8 and 6.1.1.4'
Cl Cl 0.1484 0.1585 'International Tables Vol C Tables 4.2.6.8 and 6.1.1.4'
Mo Mo -1.6832 0.6857 'International Tables Vol C Tables 4.2.6.8 and 6.1.1.4'

loop_
_geom_angle_atom_site_label_1
_geom_angle_atom_site_label_2
_geom_angle_atom_site_label_3
_geom_angle
_geom_angle_site_symmetry_1
_geom_angle_site_symmetry_3
_geom_angle_publ_flag
O2 Mo1 O1 100.24(16) . . ?
O2 Mo1 N2 92.95(18) . . ?
O1 Mo1 N2 84.61(18) . . ?
O2 Mo1 Cl2 100.16(12) . . ?
O1 Mo1 Cl2 91.74(12) . . ?
N2 Mo1 Cl2 166.82(15) . . ?
O2 Mo1 N4 170.17(16) . . ?
O1 Mo1 N4 76.97(17) . . ?
N2 Mo1 N4 77.46(18) . . ?
Cl2 Mo1 N4 89.39(13) . . ?
O2 Mo1 Cl1 97.76(13) . . ?
O1 Mo1 Cl1 160.84(13) . . ?
N2 Mo1 Cl1 87.98(14) . . ?
Cl2 Mo1 Cl1 91.49(6) . . ?
N4 Mo1 Cl1 84.18(13) . . ?
C12 O1 Mo1 131.4(4) . . ?
C4 N2 N1 106.1(5) . . ?
C4 N2 Mo1 132.8(4) . . ?
N1 N2 Mo1 120.9(4) . . ?
C2 N1 N2 110.3(5) . . ?
C2 N1 C11 131.2(6) . . ?
N2 N1 C11 118.4(5) . . ?
C9 N4 N3 104.5(5) . . ?
C9 N4 Mo1 137.0(4) . . ?
N3 N4 Mo1 117.4(4) . . ?
C7 N3 N4 112.1(5) . . ?
C7 N3 C11 130.2(5) . . ?
N4 N3 C11 117.7(5) . . ?
N1 C2 C3 106.1(6) . . ?
N1 C2 C1 123.5(6) . . ?
C3 C2 C1 130.4(6) . . ?
C2 C3 C4 107.0(6) . . ?
N2 C4 C3 110.4(6) . . ?
N2 C4 C5 122.6(6) . . ?
C3 C4 C5 127.0(6) . . ?
N3 C7 C8 105.9(5) . . ?
N3 C7 C6 122.8(5) . . ?
C8 C7 C6 131.3(6) . . ?
C7 C8 C9 107.1(6) . . ?
N4 C9 C8 110.4(5) . . ?
N4 C9 C10 122.1(6) . . ?
C8 C9 C10 127.5(6) . . ?
N1 C11 N3 109.1(5) . . ?
N1 C11 C12 112.1(5) . . ?
N3 C11 C12 111.3(5) . . ?
O1 C12 C13 106.8(5) . . ?
O1 C12 C11 109.7(5) . . ?
C13 C12 C11 107.9(5) . . ?
O1 C12 C19 108.9(5) . . ?
C13 C12 C19 112.8(5) . . ?
C11 C12 C19 110.6(5) . . ?
C14 C13 C18 117.6(6) . . ?
C14 C13 C12 120.7(6) . . ?
C18 C13 C12 121.7(6) . . ?
C15 C14 C13 121.3(6) . . ?
C14 C15 C16 121.1(7) . . ?
C17 C16 C15 118.8(7) . . ?
C16 C17 C18 120.5(7) . . ?
C13 C18 C17 120.6(6) . . ?
C24 C19 C20 119.3(6) . . ?
C24 C19 C12 118.7(5) . . ?
C20 C19 C12 122.0(6) . . ?
C19 C20 C21 120.1(6) . . ?
C22 C21 C20 120.3(6) . . ?
C21 C22 C23 119.2(6) . . ?
C24 C23 C22 120.2(6) . . ?
C19 C24 C23 120.9(6) . . ?
O4 Mo2 O3 100.27(16) . . ?
O4 Mo2 N6 92.69(17) . . ?
O3 Mo2 N6 84.11(17) . . ?
O4 Mo2 Cl4 100.91(12) . . ?
O3 Mo2 Cl4 90.82(12) . . ?
N6 Mo2 Cl4 166.15(14) . . ?
O4 Mo2 N8 171.85(15) . . ?
O3 Mo2 N8 77.12(17) . . ?
N6 Mo2 N8 79.40(17) . . ?
Cl4 Mo2 N8 86.91(13) . . ?
O4 Mo2 Cl3 97.79(13) . . ?
O3 Mo2 Cl3 160.42(13) . . ?
N6 Mo2 Cl3 87.56(14) . . ?
Cl4 Mo2 Cl3 93.14(7) . . ?
N8 Mo2 Cl3 83.95(13) . . ?
C36 O3 Mo2 133.4(4) . . ?
C28 N6 N5 106.2(5) . . ?
C28 N6 Mo2 133.1(4) . . ?
N5 N6 Mo2 120.6(4) . . ?
C26 N5 N6 110.2(5) . . ?
C26 N5 C35 131.0(5) . . ?
N6 N5 C35 118.8(5) . . ?
C33 N8 N7 104.1(5) . . ?
C33 N8 Mo2 137.7(4) . . ?
N7 N8 Mo2 117.4(3) . . ?
C31 N7 N8 110.9(4) . . ?
C31 N7 C35 130.4(5) . . ?
N8 N7 C35 118.6(5) . . ?
N5 C26 C27 106.8(5) . . ?
N5 C26 C25 123.3(6) . . ?
C27 C26 C25 129.8(6) . . ?
C26 C27 C28 108.0(6) . . ?
N6 C28 C27 108.7(5) . . ?
N6 C28 C29 122.5(6) . . ?
C27 C28 C29 128.8(6) . . ?
N7 C31 C32 106.8(5) . . ?
N7 C31 C30 122.6(5) . . ?
C32 C31 C30 130.6(6) . . ?
C31 C32 C33 106.8(6) . . ?
N8 C33 C32 111.4(5) . . ?
N8 C33 C34 122.7(6) . . ?
C32 C33 C34 125.9(6) . . ?
N5 C35 N7 109.4(5) . . ?
N5 C35 C36 112.5(5) . . ?
N7 C35 C36 110.3(5) . . ?
O3 C36 C43 108.0(5) . . ?
O3 C36 C35 109.2(5) . . ?
C43 C36 C35 108.7(5) . . ?
O3 C36 C37 108.6(5) . . ?
C43 C36 C37 112.2(5) . . ?
C35 C36 C37 110.1(5) . . ?
C42 C37 C38 118.3(6) . . ?
C42 C37 C36 119.0(5) . . ?
C38 C37 C36 122.4(6) . . ?
C37 C38 C39 120.9(6) . . ?
C40 C39 C38 120.0(6) . . ?
C39 C40 C41 120.2(6) . . ?
C40 C41 C42 120.1(6) . . ?
C37 C42 C41 120.4(6) . . ?
C48 C43 C44 117.0(6) . . ?
C48 C43 C36 122.1(5) . . ?
C44 C43 C36 120.8(5) . . ?
C45 C44 C43 120.6(6) . . ?
C44 C45 C46 121.5(5) . . ?
C45 C46 C47 119.5(6) . . ?
C46 C47 C48 120.0(6) . . ?
C47 C48 C43 121.4(6) . . ?

loop_
_geom_bond_atom_site_label_1
_geom_bond_atom_site_label_2
_geom_bond_distance
_geom_bond_site_symmetry_2
_geom_bond_publ_flag
Mo1 O2 1.798(4) . ?
Mo1 O1 1.931(4) . ?
Mo1 N2 2.199(5) . ?
Mo1 Cl2 2.2819(18) . ?
Mo1 N4 2.348(5) . ?
Mo1 Cl1 2.3717(17) . ?
O1 C12 1.399(6) . ?
N2 C4 1.308(8) . ?
N2 N1 1.373(6) . ?
N1 C2 1.355(8) . ?
N1 C11 1.455(8) . ?
N4 C9 1.341(7) . ?
N4 N3 1.383(6) . ?
N3 C7 1.345(7) . ?
N3 C11 1.463(7) . ?
C1 C2 1.495(9) . ?
C2 C3 1.362(8) . ?
C3 C4 1.382(8) . ?
C4 C5 1.521(9) . ?
C6 C7 1.509(8) . ?
C7 C8 1.374(8) . ?
C8 C9 1.390(8) . ?
C9 C10 1.490(8) . ?
C11 C12 1.540(8) . ?
C12 C13 1.537(8) . ?
C12 C19 1.547(8) . ?
C13 C14 1.383(8) . ?
C13 C18 1.387(8) . ?
C14 C15 1.361(9) . ?
C15 C16 1.378(9) . ?
C16 C17 1.359(9) . ?
C17 C18 1.393(9) . ?
C19 C24 1.371(8) . ?
C19 C20 1.386(8) . ?
C20 C21 1.396(8) . ?
C21 C22 1.375(9) . ?
C22 C23 1.391(9) . ?
C23 C24 1.381(8) . ?
Mo2 O4 1.825(4) . ?
Mo2 O3 1.914(4) . ?
Mo2 N6 2.174(5) . ?
Mo2 Cl4 2.2931(19) . ?
Mo2 N8 2.338(5) . ?
Mo2 Cl3 2.3723(18) . ?
O3 C36 1.407(6) . ?
N6 C28 1.339(7) . ?
N6 N5 1.388(6) . ?
N5 C26 1.350(7) . ?
N5 C35 1.455(7) . ?
N8 C33 1.340(7) . ?
N8 N7 1.374(6) . ?
N7 C31 1.353(7) . ?
N7 C35 1.470(7) . ?
C25 C26 1.487(8) . ?
C26 C27 1.359(8) . ?
C27 C28 1.394(8) . ?
C28 C29 1.475(8) . ?
C30 C31 1.495(8) . ?
C31 C32 1.354(8) . ?
C32 C33 1.366(8) . ?
C33 C34 1.530(8) . ?
C35 C36 1.542(8) . ?
C36 C43 1.517(8) . ?
C36 C37 1.543(8) . ?
C37 C42 1.378(8) . ?
C37 C38 1.386(8) . ?
C38 C39 1.387(8) . ?
C39 C40 1.355(8) . ?
C40 C41 1.373(8) . ?
C41 C42 1.391(8) . ?
C43 C48 1.398(8) . ?
C43 C44 1.406(8) . ?
C44 C45 1.357(8) . ?
C45 C46 1.371(8) . ?
C46 C47 1.374(8) . ?
C47 C48 1.374(8) . ?
